data_7706870
loop_
_publ_author_name
'Adhikari, Suman'
'Bhattacharjee, Tirtha'
'Bhattacharjee, Sharmila'
'Daniliuc, Constantin Gabriel'
'Frontera, Antonio'
'Lopato, Eric M.'
'Bernhard, Stefan'

_publ_section_title
;
 Nickel(II) complexes based on dithiolate-polyamine binary ligand systems:
 crystal structures, hirshfeld surface analysis, theoretical study, and
 catalytic activity study on photocatalytic hydrogen generation.
;
_journal_issue 16
_journal_name_full 'Dalton transactions (Cambridge, England : 2003)'
_journal_page_first 5632
_journal_page_last 5643
_journal_paper_doi 10.1039/d1dt00352f
_journal_volume 50
_journal_year 2021
_chemical_formula_sum 'C26 H30 N10 Ni2 O2 S4'
_chemical_formula_weight 760.26
_space_group_crystal_system monoclinic
_space_group_IT_number 12
_space_group_name_Hall '-C 2y'
_space_group_name_H-M_alt 'C 1 2/m 1'
_atom_sites_solution_hydrogens mixed
_audit_creation_method 'APEX3 v2016.1-0'
_audit_update_record
;
2021-01-06 deposited with the CCDC.	2021-03-16 downloaded from the CCDC.
;
_cell_angle_alpha 90
_cell_angle_beta 120.13(3)
_cell_angle_gamma 90
_cell_formula_units_Z 2
_cell_length_a 18.658(4)
_cell_length_b 7.2167(14)
_cell_length_c 14.534(3)
_cell_measurement_reflns_used 2091
_cell_measurement_temperature 173.(2)
_cell_measurement_theta_max 28.28
_cell_measurement_theta_min 4.08
_cell_volume 1692.6(8)
_computing_cell_refinement 'Collect (Nonius B.V., 1998)'
_computing_data_collection
;
Collect (Nonius B.V., 1998)
;
_computing_data_reduction 'Denzo-SMN (Otwinowski & Minor, 1997)'
_computing_molecular_graphics 'XP (Sheldrick, 2014)'
_computing_publication_material 'SHELXL-2014/7 (Sheldrick, 2014)'
_computing_structure_refinement 'SHELXL-2014/7 (Sheldrick, 2014)'
_computing_structure_solution 'SHELXL-2014/7 (Sheldrick, 2014)'
_diffrn_ambient_temperature 173.(2)
_diffrn_measured_fraction_theta_full 0.988
_diffrn_measured_fraction_theta_max 0.988
_diffrn_measurement_device_type 'rotating anode Nonius FR591'
_diffrn_measurement_method 'omega and phi scans'
_diffrn_radiation_monochromator 'Montel mirror'
_diffrn_radiation_type 'Mo K\a'
_diffrn_radiation_wavelength 0.71073
_diffrn_reflns_av_R_equivalents 0.050
_diffrn_reflns_av_unetI/netI 0.0365
_diffrn_reflns_limit_h_max 24
_diffrn_reflns_limit_h_min -24
_diffrn_reflns_limit_k_max 9
_diffrn_reflns_limit_k_min -9
_diffrn_reflns_limit_l_max 19
_diffrn_reflns_limit_l_min -19
_diffrn_reflns_number 7990
_diffrn_reflns_theta_full 28.20
_diffrn_reflns_theta_max 28.20
_diffrn_reflns_theta_min 4.21
_diffrn_source 'Mo rotating anode'
_diffrn_source_type 'Mo rotating anode'
_exptl_absorpt_coefficient_mu 1.400
_exptl_absorpt_correction_T_max 0.97
_exptl_absorpt_correction_T_min 0.88
_exptl_absorpt_correction_type multi-scan
_exptl_absorpt_process_details 'Denzo (Otwinowski, Borek, Majewski & Minor, 2003)'
_exptl_crystal_colour 'dark orange'
_exptl_crystal_density_diffrn 1.492
_exptl_crystal_density_method 'not measured'
_exptl_crystal_description prism
_exptl_crystal_F_000 784
_exptl_crystal_size_max 0.090
_exptl_crystal_size_mid 0.060
_exptl_crystal_size_min 0.020
_refine_diff_density_max 0.626
_refine_diff_density_min -0.439
_refine_ls_extinction_method none
_refine_ls_goodness_of_fit_ref 1.046
_refine_ls_hydrogen_treatment mixed
_refine_ls_matrix_type full
_refine_ls_number_parameters 150
_refine_ls_number_reflns 2226
_refine_ls_number_restraints 67
_refine_ls_restrained_S_all 1.056
_refine_ls_R_factor_all 0.0564
_refine_ls_R_factor_gt 0.0464
_refine_ls_shift/su_max 0.001
_refine_ls_shift/su_mean 0.000
_refine_ls_structure_factor_coef Fsqd
_refine_ls_weighting_details 'w=1/[\s^2^(Fo^2^)+(0.0602P)^2^+3.1459P] where P=(Fo^2^+2Fc^2^)/3'
_refine_ls_weighting_scheme calc
_refine_ls_wR_factor_gt 0.1177
_refine_ls_wR_factor_ref 0.1261
_reflns_number_gt 1856
_reflns_number_total 2226
_reflns_threshold_expression 'I > 2\s(I)'
_cod_data_source_file d1dt00352f2.cif
_cod_data_source_block dan9416
_cod_depositor_comments 'Adding full bibliography for 7706868--7706870.cif.'
_cod_original_cell_volume 1692.6(7)
_cod_database_code 7706870

loop_
_space_group_symop_operation_xyz
'x, y, z'
'-x, y, -z'
'x+1/2, y+1/2, z'
'-x+1/2, y+1/2, -z'
'-x, -y, -z'
'x, -y, z'
'-x+1/2, -y+1/2, -z'
'x+1/2, -y+1/2, z'

loop_
_atom_site_type_symbol
_atom_site_label
_atom_site_fract_x
_atom_site_fract_y
_atom_site_fract_z
_atom_site_U_iso_or_equiv
_atom_site_adp_type
_atom_site_calc_flag
_atom_site_refinement_flags_adp
_atom_site_refinement_flags_occupancy
_atom_site_refinement_flags_posn
_atom_site_occupancy
_atom_site_disorder_assembly
_atom_site_disorder_group
Ni Ni1 1.0 -1.0 0.5 0.0370(2) Uani d T P S 1.0 . .
S S1 1.00844(6) -1.0 0.35349(8) 0.0421(3) Uani d T P S 1.0 . .
S S2 0.86801(6) -1.0 0.37772(8) 0.0471(3) Uani d T P S 1.0 . .
C C1 0.9027(2) -1.0 0.2882(3) 0.0390(8) Uani d T P S 1.0 . .
C C2 0.8513(2) -1.0 0.1775(3) 0.0393(8) Uani d T P S 1.0 . .
C C3 0.8878(2) -1.0 0.1129(3) 0.0375(8) Uani d T P S 1.0 . .
C C4 0.7632(3) -1.0 0.1284(3) 0.0460(10) Uani d T P S 1.0 . .
N N1 0.9206(2) -1.0 0.0641(3) 0.0418(7) Uani d T P S 1.0 . .
N N2 0.6923(2) -1.0 0.0902(3) 0.0586(10) Uani d T P S 1.0 . .
Ni Ni2 1.0 -1.0 0 0.0342(2) Uani d T P S 1.0 . .
N N3 1.07656(14) -0.8079(3) 0.11500(18) 0.0391(5) Uani d . . D 1.0 . .
H H3A 1.047(2) -0.720(4) 0.128(3) 0.070(11) Uiso d . . D 1.0 . .
H H3B 1.102(2) -0.745(5) 0.085(3) 0.063(10) Uiso d . . D 1.0 . .
C C11 1.13506(16) -0.9043(4) 0.2121(2) 0.0399(6) Uani d . . . 1.0 . .
C C12 1.18984(18) -0.8084(5) 0.3028(2) 0.0503(7) Uani d . . . 1.0 . .
H H12 1.1898 -0.6768 0.303 0.06 Uiso calc U . R 1.0 . .
C C13 1.2452(2) -0.9054(6) 0.3942(3) 0.0608(9) Uani d . . . 1.0 . .
H H13 1.2831 -0.8397 0.4566 0.073 Uiso calc U . R 1.0 . .
O O1 1.0027(2) -0.5 0.1713(3) 0.0636(10) Uani d TU P DS 1.0 A .
C C21 0.9437(4) -0.5 0.1841(5) 0.0646(13) Uani d TU P DS 1.0 . .
H H21 0.8891 -0.5 0.1245 0.078 Uiso calc U P R 0.626(15) A 1
H H21A 0.8946 -0.5 0.1164 0.078 Uiso calc U P R 0.374(15) A 2
N N4 0.9559(6) -0.5 0.2838(6) 0.048(2) Uani d TU P DS 0.626(15) A 1
C C22 1.0392(7) -0.5 0.3743(8) 0.075(3) Uani d TU P DS 0.626(15) A 1
H H22A 1.0368 -0.5 0.4402 0.112 Uiso calc U P R 0.626(15) A 1
H H22B 1.0686 -0.6109 0.3721 0.112 Uiso calc U P R 0.313(8) A 1
H H22C 1.0686 -0.3891 0.3721 0.112 Uiso calc U P R 0.313(8) A 1
C C23 0.8871(7) -0.5 0.3027(10) 0.071(3) Uani d TU P DS 0.626(15) A 1
H H23A 0.908 -0.5 0.3795 0.107 Uiso calc U P R 0.626(15) A 1
H H23B 0.8532 -0.3891 0.2707 0.107 Uiso calc U P R 0.313(8) A 1
H H23C 0.8532 -0.6109 0.2707 0.107 Uiso calc U P R 0.313(8) A 1
N N4A 0.9233(9) -0.5 0.2564(10) 0.049(3) Uani d TU P DS 0.374(15) A 2
C C22A 0.9863(16) -0.5 0.3653(13) 0.099(7) Uani d TU P DS 0.374(15) A 2
H H22D 0.9608 -0.5 0.4101 0.149 Uiso calc U P R 0.374(15) A 2
H H22E 1.0208 -0.6109 0.3805 0.149 Uiso calc U P R 0.187(8) A 2
H H22F 1.0208 -0.3891 0.3805 0.149 Uiso calc U P R 0.187(8) A 2
C C23A 0.8372(11) -0.5 0.221(2) 0.090(6) Uani d TU P DS 0.374(15) A 2
H H23D 0.8295 -0.5 0.2834 0.134 Uiso calc U P R 0.374(15) A 2
H H23E 0.8114 -0.3891 0.1785 0.134 Uiso calc U P R 0.187(8) A 2
H H23F 0.8114 -0.6109 0.1785 0.134 Uiso calc U P R 0.187(8) A 2

loop_
_atom_site_aniso_label
_atom_site_aniso_U_11
_atom_site_aniso_U_22
_atom_site_aniso_U_33
_atom_site_aniso_U_12
_atom_site_aniso_U_13
_atom_site_aniso_U_23
Ni1 0.0365(4) 0.0426(4) 0.0416(4) 0 0.0267(3) 0
S1 0.0371(5) 0.0553(6) 0.0453(5) 0 0.0292(4) 0
S2 0.0366(5) 0.0722(7) 0.0434(5) 0 0.0282(4) 0
C1 0.040(2) 0.041(2) 0.047(2) 0 0.0300(17) 0
C2 0.0366(18) 0.050(2) 0.0439(19) 0 0.0293(16) 0
C3 0.042(2) 0.038(2) 0.0402(19) 0 0.0261(16) 0
C4 0.046(2) 0.061(3) 0.041(2) 0 0.0297(18) 0
N1 0.0408(17) 0.0482(19) 0.0457(18) 0 0.0287(15) 0
N2 0.044(2) 0.087(3) 0.051(2) 0 0.0292(18) 0
Ni2 0.0350(4) 0.0379(4) 0.0393(4) 0 0.0256(3) 0
N3 0.0425(12) 0.0361(12) 0.0471(12) -0.0001(10) 0.0287(10) -0.0006(10)
C11 0.0400(13) 0.0457(15) 0.0442(13) -0.0011(12) 0.0289(11) -0.0015(12)
C12 0.0510(16) 0.0513(18) 0.0523(16) -0.0031(14) 0.0287(14) -0.0078(14)
C13 0.0512(17) 0.082(2) 0.0468(16) -0.0049(17) 0.0228(14) -0.0097(17)
O1 0.074(2) 0.050(2) 0.095(3) 0 0.064(2) 0
C21 0.071(3) 0.056(3) 0.082(3) 0 0.049(3) 0
N4 0.053(4) 0.045(3) 0.053(4) 0 0.032(3) 0
C22 0.078(6) 0.058(5) 0.079(6) 0 0.032(5) 0
C23 0.092(7) 0.062(5) 0.106(8) 0 0.083(7) 0
N4A 0.055(6) 0.047(5) 0.051(5) 0 0.031(5) 0
C22A 0.116(14) 0.069(10) 0.088(11) 0 0.033(9) 0
C23A 0.083(10) 0.055(8) 0.117(13) 0 0.040(9) 0

loop_
_atom_type_symbol
_atom_type_description
_atom_type_scat_dispersion_real
_atom_type_scat_dispersion_imag
_atom_type_scat_source
C C 0.0033 0.0016 'International Tables Vol C Tables 4.2.6.8 and 6.1.1.4'
H H 0.0000 0.0000 'International Tables Vol C Tables 4.2.6.8 and 6.1.1.4'
N N 0.0061 0.0033 'International Tables Vol C Tables 4.2.6.8 and 6.1.1.4'
S S 0.1246 0.1234 'International Tables Vol C Tables 4.2.6.8 and 6.1.1.4'
Ni Ni 0.3393 1.1124 'International Tables Vol C Tables 4.2.6.8 and 6.1.1.4'
O O 0.0106 0.0060 'International Tables Vol C Tables 4.2.6.8 and 6.1.1.4'

loop_
_geom_angle_atom_site_label_1
_geom_angle_atom_site_label_2
_geom_angle_atom_site_label_3
_geom_angle_site_symmetry_1
_geom_angle_site_symmetry_3
_geom_angle
_geom_angle_publ_flag
S2 Ni1 S2 . 5_736 180.0 ?
S2 Ni1 S1 . 5_736 100.72(4) ?
S2 Ni1 S1 5_736 5_736 79.28(4) ?
S2 Ni1 S1 . . 79.28(4) ?
S2 Ni1 S1 5_736 . 100.72(4) ?
S1 Ni1 S1 5_736 . 180.0 ?
C1 S1 Ni1 . . 85.07(14) ?
C1 S2 Ni1 . . 85.25(14) ?
C2 C1 S1 . . 124.9(3) ?
C2 C1 S2 . . 124.7(3) ?
S1 C1 S2 . . 110.4(2) ?
C1 C2 C3 . . 119.0(3) ?
C1 C2 C4 . . 121.8(3) ?
C3 C2 C4 . . 119.2(4) ?
N1 C3 C2 . . 177.2(4) ?
N2 C4 C2 . . 179.0(4) ?
C3 N1 Ni2 . . 170.1(3) ?
N3 Ni2 N3 . 5_735 180.0 ?
N3 Ni2 N3 . 6_535 83.21(13) ?
N3 Ni2 N3 5_735 6_535 96.79(13) ?
N3 Ni2 N3 . 2_755 96.79(13) ?
N3 Ni2 N3 5_735 2_755 83.21(13) ?
N3 Ni2 N3 6_535 2_755 180.00(10) ?
N3 Ni2 N1 . . 89.79(9) ?
N3 Ni2 N1 5_735 . 90.21(9) ?
N3 Ni2 N1 6_535 . 89.79(9) ?
N3 Ni2 N1 2_755 . 90.21(9) ?
N3 Ni2 N1 . 5_735 90.21(9) ?
N3 Ni2 N1 5_735 5_735 89.79(9) ?
N3 Ni2 N1 6_535 5_735 90.21(9) ?
N3 Ni2 N1 2_755 5_735 89.79(9) ?
N1 Ni2 N1 . 5_735 180.0 ?
C11 N3 Ni2 . . 109.70(18) ?
C11 N3 H3A . . 112.(2) ?
Ni2 N3 H3A . . 112.(2) ?
C11 N3 H3B . . 112.(2) ?
Ni2 N3 H3B . . 105.(2) ?
H3A N3 H3B . . 105.(3) ?
C11 C11 C12 6_535 . 120.06(19) ?
C11 C11 N3 6_535 . 118.56(15) ?
C12 C11 N3 . . 121.4(3) ?
C11 C12 C13 . . 119.8(3) ?
C11 C12 H12 . . 120.1 ?
C13 C12 H12 . . 120.1 ?
C13 C13 C12 6_535 . 120.1(2) ?
C13 C13 H13 6_535 . 119.9 ?
C12 C13 H13 . . 119.9 ?
O1 C21 N4A . . 142.6(9) ?
O1 C21 N4 . . 119.4(7) ?
O1 C21 H21 . . 120.3 ?
N4 C21 H21 . . 120.3 ?
O1 C21 H21A . . 108.7 ?
N4A C21 H21A . . 108.7 ?
C21 N4 C23 . . 121.2(7) ?
C21 N4 C22 . . 120.1(7) ?
C23 N4 C22 . . 118.7(8) ?
N4 C22 H22A . . 109.5 ?
N4 C22 H22B . . 109.5 ?
H22A C22 H22B . . 109.5 ?
N4 C22 H22C . . 109.5 ?
H22A C22 H22C . . 109.5 ?
H22B C22 H22C . . 109.5 ?
N4 C23 H23A . . 109.5 ?
N4 C23 H23B . . 109.5 ?
H23A C23 H23B . . 109.5 ?
N4 C23 H23C . . 109.5 ?
H23A C23 H23C . . 109.5 ?
H23B C23 H23C . . 109.5 ?
C21 N4A C22A . . 119.5(13) ?
C21 N4A C23A . . 117.0(13) ?
C22A N4A C23A . . 123.6(15) ?
N4A C22A H22D . . 109.5 ?
N4A C22A H22E . . 109.5 ?
H22D C22A H22E . . 109.5 ?
N4A C22A H22F . . 109.5 ?
H22D C22A H22F . . 109.5 ?
H22E C22A H22F . . 109.5 ?
N4A C23A H23D . . 109.5 ?
N4A C23A H23E . . 109.5 ?
H23D C23A H23E . . 109.5 ?
N4A C23A H23F . . 109.5 ?
H23D C23A H23F . . 109.5 ?
H23E C23A H23F . . 109.5 ?

loop_
_geom_bond_atom_site_label_1
_geom_bond_atom_site_label_2
_geom_bond_site_symmetry_2
_geom_bond_distance
_geom_bond_publ_flag
Ni1 S2 . 2.1974(14) ?
Ni1 S2 5_736 2.1974(14) ?
Ni1 S1 5_736 2.2125(10) ?
Ni1 S1 . 2.2125(10) ?
S1 C1 . 1.707(4) ?
S2 C1 . 1.719(4) ?
C1 C2 . 1.400(6) ?
C2 C3 . 1.409(5) ?
C2 C4 . 1.427(6) ?
C3 N1 . 1.145(5) ?
C4 N2 . 1.149(6) ?
N1 Ni2 . 2.110(3) ?
Ni2 N3 . 2.088(2) ?
Ni2 N3 5_735 2.088(2) ?
Ni2 N3 6_535 2.088(2) ?
Ni2 N3 2_755 2.088(2) ?
Ni2 N1 5_735 2.110(3) ?
N3 C11 . 1.456(4) ?
N3 H3A . 0.920(19) ?
N3 H3B . 0.916(18) ?
C11 C11 6_535 1.381(6) ?
C11 C12 . 1.382(4) ?
C12 C13 . 1.394(5) ?
C12 H12 . 0.95 ?
C13 C13 6_535 1.365(8) ?
C13 H13 . 0.95 ?
O1 C21 . 1.205(6) ?
C21 N4A . 1.285(11) ?
C21 N4 . 1.350(9) ?
C21 H21 . 0.95 ?
C21 H21A . 0.95 ?
N4 C23 . 1.441(9) ?
N4 C22 . 1.447(10) ?
C22 H22A . 0.98 ?
C22 H22B . 0.98 ?
C22 H22C . 0.98 ?
C23 H23A . 0.98 ?
C23 H23B . 0.98 ?
C23 H23C . 0.98 ?
N4A C22A . 1.421(13) ?
N4A C23A . 1.421(13) ?
C22A H22D . 0.98 ?
C22A H22E . 0.98 ?
C22A H22F . 0.98 ?
C23A H23D . 0.98 ?
C23A H23E . 0.98 ?
C23A H23F . 0.98 ?

loop_
_geom_hbond_atom_site_label_D
_geom_hbond_atom_site_label_H
_geom_hbond_atom_site_label_A
_geom_hbond_site_symmetry_A
_geom_hbond_distance_DH
_geom_hbond_distance_HA
_geom_hbond_distance_DA
_geom_hbond_angle_DHA
_geom_hbond_publ_flag
N3 H3A O1 . 0.920(19) 2.03(2) 2.939(3) 169.(3) ?
N3 H3B N2 3 0.916(18) 2.41(2) 3.242(4) 151.(3) ?

loop_
_geom_torsion_atom_site_label_1
_geom_torsion_atom_site_label_2
_geom_torsion_atom_site_label_3
_geom_torsion_atom_site_label_4
_geom_torsion_site_symmetry_1
_geom_torsion_site_symmetry_2
_geom_torsion_site_symmetry_3
_geom_torsion_site_symmetry_4
_geom_torsion
_geom_torsion_publ_flag
Ni1 S1 C1 C2 . . . . 180.0000(10) ?
Ni1 S1 C1 S2 . . . . 0 ?
Ni1 S2 C1 C2 . . . . 180.0000(10) ?
Ni1 S2 C1 S1 . . . . 0 ?
S1 C1 C2 C3 . . . . 0.0000(10) ?
S2 C1 C2 C3 . . . . 180.0000(10) ?
S1 C1 C2 C4 . . . . 180.0000(10) ?
S2 C1 C2 C4 . . . . 0.0000(10) ?
Ni2 N3 C11 C11 . . . 6_535 3.76(17) ?
Ni2 N3 C11 C12 . . . . -176.3(2) ?
C11 C11 C12 C13 6_535 . . . 0.2(3) ?
N3 C11 C12 C13 . . . . -179.7(3) ?
C11 C12 C13 C13 . . . 6_535 -0.2(3) ?
O1 C21 N4 C23 . . . . 180.000(2) ?
O1 C21 N4 C22 . . . . 0.0000(10) ?
O1 C21 N4A C22A . . . . 0.000(2) ?
O1 C21 N4A C23A . . . . 180.000(3) ?
